data_4060030
loop_
_publ_author_name
'Kyung Mi Kim'
'Jeong Hyun Kim'
'Do Hyun Moon'
'Myoung Soo Lah'
'Il Nam Jung'
'Bok Ryul Yoo'

_publ_section_title
;
 Friedel-Crafts Peralkylation of Benzene with
 -Chloroalkyltrichlorosilanes: One-Pot Synthesis of Polyfunctionalized
 Hexakis[-(trichlorosilyl)alkyl]benzenes
;
_journal_name_full Organometallics
_journal_page_first 226
_journal_page_last 230
_journal_paper_doi 10.1021/om0495933
_journal_volume 24
_journal_year 2005
_chemical_formula_moiety 'C24 H36 Cl18 Si6'
_chemical_formula_sum 'C24 H36 Cl18 Si6'
_chemical_formula_weight 1131.17
_chemical_melting_point 413
_chemical_name_common Hexakis[3-(trichlorosilyl)propyl]benzene
_chemical_name_systematic
; 
Hexakis[3-(trichlorosilyl)propyl]benzene 
;
_space_group_IT_number 2
_symmetry_cell_setting triclinic
_symmetry_space_group_name_Hall '-P 1'
_symmetry_space_group_name_H-M 'P -1'
_atom_sites_solution_hydrogens geom
_atom_sites_solution_primary direct
_atom_sites_solution_secondary difmap
_audit_creation_method SHELXL-97
_cell_angle_alpha 89.879(8)
_cell_angle_beta 79.459(8)
_cell_angle_gamma 74.784(7)
_cell_formula_units_Z 2
_cell_length_a 13.382(6)
_cell_length_b 13.436(6)
_cell_length_c 14.294(7)
_cell_measurement_reflns_used 100783
_cell_measurement_temperature 173(2)
_cell_measurement_theta_max 57.13
_cell_measurement_theta_min 4.694
_cell_volume 2435(2)
_computing_cell_refinement XPREP
_computing_data_collection SMART
_computing_data_reduction SAINT
_computing_molecular_graphics XSHELL
_computing_publication_material XSHELL
_computing_structure_refinement 'SHELXL-97 (Sheldrick, 1997)'
_computing_structure_solution 'SHELXS-97 (Sheldrick, 1990)'
_diffrn_ambient_temperature 173(2)
_diffrn_measured_fraction_theta_full 0.970
_diffrn_measured_fraction_theta_max 0.970
_diffrn_measurement_device_type 'SMART 1000 CCD area detector'
_diffrn_measurement_method 'phi and omega scans'
_diffrn_radiation_monochromator graphite
_diffrn_radiation_source 'fine-focus sealed tube'
_diffrn_radiation_type MoK\a
_diffrn_radiation_wavelength 0.71073
_diffrn_reflns_av_R_equivalents 0.0743
_diffrn_reflns_av_sigmaI/netI 0.0675
_diffrn_reflns_limit_h_max 17
_diffrn_reflns_limit_h_min -17
_diffrn_reflns_limit_k_max 17
_diffrn_reflns_limit_k_min -17
_diffrn_reflns_limit_l_max 19
_diffrn_reflns_limit_l_min -19
_diffrn_reflns_number 49913
_diffrn_reflns_theta_full 28.34
_diffrn_reflns_theta_max 28.34
_diffrn_reflns_theta_min 1.45
_exptl_absorpt_coefficient_mu 1.179
_exptl_absorpt_process_details SADABS
_exptl_crystal_colour Yellow
_exptl_crystal_density_diffrn 1.543
_exptl_crystal_density_method 'not measured'
_exptl_crystal_description Prism
_exptl_crystal_F_000 1140
_exptl_crystal_size_max 0.40
_exptl_crystal_size_mid 0.35
_exptl_crystal_size_min 0.22
_refine_diff_density_max 2.157
_refine_diff_density_min -0.967
_refine_diff_density_rms 0.213
_refine_ls_extinction_coef 0.0000(11)
_refine_ls_extinction_expression Fc^*^=kFc[1+0.001xFc^2^\l^3^/sin(2\q)]^-1/4^
_refine_ls_extinction_method SHELXL
_refine_ls_goodness_of_fit_ref 1.074
_refine_ls_hydrogen_treatment mixed
_refine_ls_matrix_type full
_refine_ls_number_parameters 462
_refine_ls_number_reflns 11770
_refine_ls_number_restraints 0
_refine_ls_restrained_S_all 1.074
_refine_ls_R_factor_all 0.1773
_refine_ls_R_factor_gt 0.1319
_refine_ls_shift/su_max 2.265
_refine_ls_shift/su_mean 0.006
_refine_ls_structure_factor_coef Fsqd
_refine_ls_weighting_details 'calc w=1/[\s^2^(Fo^2^)+(0.1678P)^2^+26.8250P] where P=(Fo^2^+2Fc^2^)/3'
_refine_ls_weighting_scheme calc
_refine_ls_wR_factor_gt 0.3460
_refine_ls_wR_factor_ref 0.3743
_reflns_number_gt 7651
_reflns_number_total 11770
_reflns_threshold_expression >2sigma(I)
_cod_depositor_comments
;
The following automatic conversions were performed:
'_symmetry_cell_setting' value 'Triclinic' changed to 'triclinic'
according to '/home/saulius/struct/CIF-dictionaries/cif_core.dic'
dictionary named 'cif_core.dic' version 2.4.1 from 2010-06-29.

Automatic conversion script
Id: cif_fix_enum 1527 2010-12-29 10:47:43Z saulius 
;
_cod_original_sg_symbol_H-M P-1
_cod_database_code 4060030

loop_
_symmetry_equiv_pos_as_xyz
'x, y, z'
'-x, -y, -z'

loop_
_atom_site_label
_atom_site_type_symbol
_atom_site_fract_x
_atom_site_fract_y
_atom_site_fract_z
_atom_site_U_iso_or_equiv
_atom_site_adp_type
_atom_site_occupancy
_atom_site_symmetry_multiplicity
_atom_site_calc_flag
_atom_site_refinement_flags
Si1A Si -0.0232(2) 0.58091(17) 1.16618(16) 0.0285(5) Uani 1 1 d .
Si2A Si 0.3809(2) 0.7115(3) 1.1543(3) 0.0632(10) Uani 1 1 d .
Si3A Si 0.3969(2) 1.0570(3) 0.6689(2) 0.0485(7) Uani 1 1 d .
Cl1A Cl -0.1745(2) 0.6371(2) 1.1475(2) 0.0491(6) Uani 1 1 d .
Cl2A Cl -0.0091(2) 0.6418(2) 1.29054(15) 0.0492(7) Uani 1 1 d .
Cl3A Cl -0.0018(2) 0.42649(16) 1.18017(16) 0.0409(6) Uani 1 1 d .
Cl4A Cl 0.2886(4) 0.7011(5) 1.2807(4) 0.164(3) Uani 1 1 d .
Cl5A Cl 0.3550(3) 0.6118(3) 1.0605(5) 0.1139(19) Uani 1 1 d .
Cl6A Cl 0.5351(2) 0.6577(4) 1.1641(3) 0.0848(13) Uani 1 1 d .
Cl7A Cl 0.4295(4) 0.9068(3) 0.6285(3) 0.0894(13) Uani 1 1 d .
Cl8A Cl 0.5391(3) 1.0910(5) 0.6448(3) 0.1001(16) Uani 1 1 d .
Cl9A Cl 0.3034(4) 1.1383(4) 0.5872(3) 0.1025(16) Uani 1 1 d .
C1A C 0.0121(7) 0.9049(6) 1.0432(5) 0.0250(15) Uani 1 1 d .
C2A C 0.1018(7) 0.9399(6) 1.0075(5) 0.0249(15) Uani 1 1 d .
C3A C 0.0886(6) 1.0361(6) 0.9663(5) 0.0256(15) Uani 1 1 d .
C4A C 0.0256(7) 0.8015(6) 1.0901(5) 0.0262(16) Uani 1 1 d .
H4A1 H -0.0367 0.8044 1.1382 0.031 Uiso 1 1 calc R
H4A2 H 0.0854 0.7899 1.1220 0.031 Uiso 1 1 calc R
C5A C 0.0429(7) 0.7099(6) 1.0188(5) 0.0282(16) Uani 1 1 d .
H5A1 H -0.0211 0.7165 0.9938 0.034 Uiso 1 1 calc R
H5A2 H 0.0986 0.7130 0.9659 0.034 Uiso 1 1 calc R
C6A C 0.0723(7) 0.6043(6) 1.0631(6) 0.0306(17) Uani 1 1 d .
H6A1 H 0.1394 0.5962 1.0829 0.037 Uiso 1 1 calc R
H6A2 H 0.0825 0.5511 1.0139 0.037 Uiso 1 1 calc R
C7A C 0.2095(7) 0.8757(6) 1.0171(6) 0.0298(17) Uani 1 1 d .
H7A1 H 0.2612 0.8874 0.9642 0.036 Uiso 1 1 calc R
H7A2 H 0.2110 0.8032 1.0140 0.036 Uiso 1 1 calc R
C8A C 0.2398(7) 0.9014(7) 1.1116(6) 0.0347(19) Uani 1 1 d .
H8A1 H 0.1911 0.8841 1.1640 0.042 Uiso 1 1 calc R
H8A2 H 0.2313 0.9753 1.1170 0.042 Uiso 1 1 calc R
C9A C 0.3544(8) 0.8445(9) 1.1220(8) 0.046(2) Uani 1 1 d .
H9A1 H 0.3742 0.8832 1.1694 0.055 Uiso 1 1 calc R
H9A2 H 0.4007 0.8474 1.0619 0.055 Uiso 1 1 calc R
C10A C 0.1872(7) 1.0735(6) 0.9291(5) 0.0288(17) Uani 1 1 d .
H10A H 0.1684 1.1481 0.9376 0.035 Uiso 1 1 calc R
H10B H 0.2397 1.0457 0.9676 0.035 Uiso 1 1 calc R
C11A C 0.2364(7) 1.0435(7) 0.8247(6) 0.037(2) Uani 1 1 d .
H11A H 0.1855 1.0733 0.7852 0.044 Uiso 1 1 calc R
H11B H 0.2545 0.9690 0.8150 0.044 Uiso 1 1 calc R
C12A C 0.3360(9) 1.0810(9) 0.7941(7) 0.048(2) Uani 1 1 d .
H12A H 0.3876 1.0478 0.8318 0.058 Uiso 1 1 calc R
H12B H 0.3180 1.1548 0.8089 0.058 Uiso 1 1 calc R
Si1B Si 0.6214(2) 0.4104(2) 0.3568(2) 0.0452(7) Uani 1 1 d .
Si2B Si 0.6303(2) 0.7624(2) 0.8507(2) 0.0454(7) Uani 1 1 d .
Si3B Si 0.9845(2) 0.93079(17) 0.66292(16) 0.0314(5) Uani 1 1 d .
Cl1B Cl 0.7260(3) 0.3327(4) 0.2446(3) 0.0985(16) Uani 1 1 d .
Cl2B Cl 0.4723(2) 0.4352(3) 0.3319(3) 0.0778(11) Uani 1 1 d .
Cl3B Cl 0.6289(3) 0.3149(3) 0.4697(3) 0.0716(9) Uani 1 1 d .
Cl4B Cl 0.5223(6) 0.6864(6) 0.8825(4) 0.086(3) Uani 0.633(9) 1 d P
Cl5B Cl 0.5693(5) 0.9101(3) 0.9072(4) 0.0655(17) Uani 0.633(9) 1 d P
Cl6B Cl 0.7422(5) 0.6957(6) 0.9336(3) 0.087(3) Uani 0.633(9) 1 d P
Cl41 Cl 0.6403(19) 0.6246(12) 0.8932(10) 0.149(9) Uani 0.367(9) 1 d P
Cl51 Cl 0.4673(13) 0.828(2) 0.8583(12) 0.241(18) Uani 0.367(9) 1 d P
Cl61 Cl 0.703(4) 0.820(3) 0.9088(12) 0.33(3) Uani 0.367(9) 1 d P
Cl7B Cl 0.8339(2) 0.9612(2) 0.6393(2) 0.0483(6) Uani 1 1 d .
Cl8B Cl 1.0153(2) 1.06959(17) 0.67673(17) 0.0451(6) Uani 1 1 d .
Cl9B Cl 0.9903(3) 0.86282(18) 0.78917(16) 0.0538(7) Uani 1 1 d .
C1B C 0.8983(6) 0.4941(6) 0.4945(5) 0.0214(14) Uani 1 1 d .
C2B C 0.9121(6) 0.5820(6) 0.5363(5) 0.0229(15) Uani 1 1 d .
C3B C 1.0131(6) 0.5880(5) 0.5443(5) 0.0206(14) Uani 1 1 d .
C4B C 0.7866(6) 0.4887(6) 0.4862(5) 0.0278(16) Uani 1 1 d .
H4B1 H 0.7832 0.4175 0.4885 0.033 Uiso 1 1 calc R
H4B2 H 0.7358 0.5277 0.5394 0.033 Uiso 1 1 calc R
C5B C 0.7591(6) 0.5330(7) 0.3922(5) 0.0297(17) Uani 1 1 d .
H5B1 H 0.8083 0.4918 0.3393 0.036 Uiso 1 1 calc R
H5B2 H 0.7665 0.6029 0.3888 0.036 Uiso 1 1 calc R
C6B C 0.6457(7) 0.5342(8) 0.3831(7) 0.038(2) Uani 1 1 d .
H6B1 H 0.6258 0.5802 0.3332 0.045 Uiso 1 1 calc R
H6B2 H 0.5990 0.5638 0.4422 0.045 Uiso 1 1 calc R
C7B C 0.8171(6) 0.6714(6) 0.5767(5) 0.0261(16) Uani 1 1 d .
H7B1 H 0.7622 0.6745 0.5400 0.031 Uiso 1 1 calc R
H7B2 H 0.8376 0.7355 0.5693 0.031 Uiso 1 1 calc R
C8B C 0.7717(6) 0.6627(6) 0.6827(6) 0.0281(16) Uani 1 1 d .
H8B1 H 0.7415 0.6043 0.6892 0.034 Uiso 1 1 calc R
H8B2 H 0.8284 0.6499 0.7185 0.034 Uiso 1 1 calc R
C9B C 0.6884(9) 0.7588(8) 0.7242(7) 0.054(3) Uani 1 1 d .
H9B1 H 0.6317 0.7695 0.6884 0.065 Uiso 1 1 calc R
H9B2 H 0.7188 0.8169 0.7137 0.065 Uiso 1 1 calc R
C10B C 1.0295(6) 0.6832(5) 0.5905(5) 0.0227(15) Uani 1 1 d .
H10C H 1.0902 0.6623 0.6212 0.027 Uiso 1 1 calc R
H10D H 0.9683 0.7135 0.6394 0.027 Uiso 1 1 calc R
C11B C 1.0467(7) 0.7649(6) 0.5192(5) 0.0284(17) Uani 1 1 d .
H11C H 1.1016 0.7323 0.4659 0.034 Uiso 1 1 calc R
H11D H 0.9823 0.7926 0.4950 0.034 Uiso 1 1 calc R
C12B C 1.0777(7) 0.8535(6) 0.5625(6) 0.0312(18) Uani 1 1 d .
H12C H 1.0906 0.8998 0.5123 0.037 Uiso 1 1 calc R
H12D H 1.1441 0.8250 0.5834 0.037 Uiso 1 1 calc R

loop_
_atom_site_aniso_label
_atom_site_aniso_U_11
_atom_site_aniso_U_22
_atom_site_aniso_U_33
_atom_site_aniso_U_23
_atom_site_aniso_U_13
_atom_site_aniso_U_12
Si1A 0.0424(13) 0.0218(10) 0.0226(10) 0.0017(8) -0.0062(9) -0.0108(9)
Si2A 0.0317(14) 0.082(2) 0.060(2) 0.0323(18) 0.0015(13) 0.0065(15)
Si3A 0.0470(16) 0.0586(18) 0.0343(14) -0.0029(12) 0.0090(12) -0.0156(14)
Cl1A 0.0390(12) 0.0440(13) 0.0627(16) 0.0129(11) -0.0089(11) -0.0088(10)
Cl2A 0.090(2) 0.0458(13) 0.0212(10) -0.0015(9) -0.0090(11) -0.0355(13)
Cl3A 0.0668(15) 0.0233(10) 0.0352(11) 0.0051(8) -0.0153(10) -0.0125(10)
Cl4A 0.088(3) 0.185(6) 0.142(5) 0.118(4) 0.058(3) 0.042(3)
Cl5A 0.067(2) 0.059(2) 0.214(6) -0.006(3) -0.056(3) 0.0067(18)
Cl6A 0.0394(15) 0.130(3) 0.070(2) 0.035(2) -0.0179(14) 0.0079(17)
Cl7A 0.118(3) 0.071(2) 0.059(2) -0.0222(17) -0.002(2) 0.001(2)
Cl8A 0.066(2) 0.187(5) 0.057(2) -0.012(2) 0.0152(16) -0.069(3)
Cl9A 0.091(3) 0.128(4) 0.065(2) 0.046(2) -0.011(2) 0.010(3)
C1A 0.040(4) 0.019(3) 0.014(3) 0.000(3) -0.005(3) -0.005(3)
C2A 0.041(4) 0.022(4) 0.012(3) -0.001(3) -0.005(3) -0.008(3)
C3A 0.033(4) 0.028(4) 0.016(3) -0.002(3) -0.001(3) -0.011(3)
C4A 0.036(4) 0.022(4) 0.019(3) 0.003(3) -0.007(3) -0.005(3)
C5A 0.038(4) 0.028(4) 0.017(3) -0.001(3) -0.004(3) -0.007(3)
C6A 0.035(4) 0.020(4) 0.032(4) -0.003(3) -0.004(3) -0.002(3)
C7A 0.035(4) 0.029(4) 0.024(4) -0.001(3) -0.004(3) -0.008(3)
C8A 0.036(5) 0.041(5) 0.026(4) 0.002(4) -0.011(3) -0.005(4)
C9A 0.034(5) 0.061(6) 0.045(6) 0.008(5) -0.014(4) -0.012(5)
C10A 0.041(5) 0.029(4) 0.018(3) -0.001(3) -0.004(3) -0.012(3)
C11A 0.039(5) 0.038(5) 0.028(4) 0.005(4) -0.001(4) -0.005(4)
C12A 0.050(6) 0.055(6) 0.040(5) -0.004(5) 0.005(4) -0.024(5)
Si1B 0.0278(12) 0.0590(18) 0.0480(16) -0.0225(13) -0.0026(11) -0.0134(12)
Si2B 0.0490(16) 0.0368(14) 0.0377(14) -0.0045(11) 0.0135(12) -0.0043(12)
Si3B 0.0518(15) 0.0215(10) 0.0215(10) -0.0013(8) -0.0070(10) -0.0110(10)
Cl1B 0.0574(19) 0.140(4) 0.092(3) -0.077(3) 0.0226(18) -0.039(2)
Cl2B 0.0382(15) 0.121(3) 0.079(2) -0.032(2) -0.0170(14) -0.0265(17)
Cl3B 0.0560(18) 0.0605(18) 0.104(3) 0.0030(17) -0.0127(17) -0.0281(15)
Cl4B 0.103(5) 0.122(6) 0.050(3) -0.030(3) 0.024(3) -0.084(5)
Cl5B 0.086(4) 0.036(2) 0.052(3) -0.0172(18) 0.022(2) 0.000(2)
Cl6B 0.068(3) 0.131(6) 0.034(2) -0.006(3) -0.015(2) 0.027(3)
Cl41 0.26(3) 0.098(10) 0.069(8) 0.036(7) 0.029(10) -0.047(12)
Cl51 0.093(11) 0.39(4) 0.101(11) 0.096(17) 0.057(9) 0.129(17)
Cl61 0.69(8) 0.40(5) 0.066(10) 0.006(17) -0.09(2) -0.43(6)
Cl7B 0.0480(14) 0.0411(13) 0.0546(15) -0.0036(11) -0.0065(11) -0.0119(11)
Cl8B 0.0777(17) 0.0261(10) 0.0390(12) -0.0010(9) -0.0199(12) -0.0209(11)
Cl9B 0.101(2) 0.0330(12) 0.0201(10) 0.0008(8) -0.0066(11) -0.0092(13)
C1B 0.020(3) 0.026(4) 0.016(3) 0.000(3) -0.004(3) -0.002(3)
C2B 0.032(4) 0.021(3) 0.018(3) 0.000(3) -0.008(3) -0.007(3)
C3B 0.034(4) 0.016(3) 0.009(3) -0.002(2) -0.004(3) -0.004(3)
C4B 0.031(4) 0.032(4) 0.021(4) -0.003(3) -0.004(3) -0.009(3)
C5B 0.030(4) 0.041(5) 0.019(4) -0.005(3) -0.010(3) -0.008(3)
C6B 0.033(5) 0.050(5) 0.030(4) 0.000(4) -0.013(4) -0.005(4)
C7B 0.031(4) 0.026(4) 0.019(3) -0.006(3) -0.003(3) -0.005(3)
C8B 0.027(4) 0.032(4) 0.022(4) -0.004(3) -0.001(3) -0.004(3)
C9B 0.064(7) 0.034(5) 0.036(5) 0.006(4) 0.022(5) 0.016(5)
C10B 0.034(4) 0.020(3) 0.017(3) -0.001(3) -0.006(3) -0.010(3)
C11B 0.047(5) 0.029(4) 0.014(3) 0.000(3) -0.005(3) -0.019(4)
C12B 0.045(5) 0.025(4) 0.027(4) 0.003(3) -0.005(4) -0.015(4)

loop_
_atom_type_symbol
_atom_type_description
_atom_type_scat_dispersion_real
_atom_type_scat_dispersion_imag
_atom_type_scat_source
C C 0.0033 0.0016 'International Tables Vol C Tables 4.2.6.8 and 6.1.1.4'
H H 0.0000 0.0000 'International Tables Vol C Tables 4.2.6.8 and 6.1.1.4'
Si Si 0.0817 0.0704 'International Tables Vol C Tables 4.2.6.8 and 6.1.1.4'
Cl Cl 0.1484 0.1585 'International Tables Vol C Tables 4.2.6.8 and 6.1.1.4'

loop_
_geom_angle_atom_site_label_1
_geom_angle_atom_site_label_2
_geom_angle_atom_site_label_3
_geom_angle
_geom_angle_site_symmetry_1
_geom_angle_site_symmetry_3
C6A Si1A Cl2A 113.2(3) . .
C6A Si1A Cl3A 109.9(3) . .
Cl2A Si1A Cl3A 107.55(14) . .
C6A Si1A Cl1A 111.7(3) . .
Cl2A Si1A Cl1A 108.47(16) . .
Cl3A Si1A Cl1A 105.78(15) . .
C9A Si2A Cl4A 109.5(4) . .
C9A Si2A Cl6A 109.7(4) . .
Cl4A Si2A Cl6A 109.8(3) . .
C9A Si2A Cl5A 115.4(4) . .
Cl4A Si2A Cl5A 106.7(4) . .
Cl6A Si2A Cl5A 105.6(2) . .
C12A Si3A Cl9A 110.9(4) . .
C12A Si3A Cl7A 111.7(4) . .
Cl9A Si3A Cl7A 108.1(3) . .
C12A Si3A Cl8A 110.2(4) . .
Cl9A Si3A Cl8A 110.5(3) . .
Cl7A Si3A Cl8A 105.2(3) . .
C3A C1A C2A 120.2(7) 2_577 .
C3A C1A C4A 120.2(7) 2_577 .
C2A C1A C4A 119.6(7) . .
C3A C2A C1A 119.3(7) . .
C3A C2A C7A 120.8(7) . .
C1A C2A C7A 119.8(7) . .
C2A C3A C1A 120.4(7) . 2_577
C2A C3A C10A 118.5(7) . .
C1A C3A C10A 121.0(7) 2_577 .
C1A C4A C5A 113.1(6) . .
C6A C5A C4A 113.2(6) . .
C5A C6A Si1A 116.6(6) . .
C2A C7A C8A 112.1(7) . .
C7A C8A C9A 114.7(8) . .
C8A C9A Si2A 118.2(7) . .
C11A C10A C3A 114.8(7) . .
C10A C11A C12A 111.4(8) . .
C11A C12A Si3A 115.4(7) . .
C6B Si1B Cl1B 111.8(4) . .
C6B Si1B Cl2B 109.3(3) . .
Cl1B Si1B Cl2B 110.1(2) . .
C6B Si1B Cl3B 112.7(3) . .
Cl1B Si1B Cl3B 107.2(2) . .
Cl2B Si1B Cl3B 105.5(2) . .
Cl61 Si2B C9B 105.7(10) . .
Cl61 Si2B Cl41 109.9(14) . .
C9B Si2B Cl41 110.5(6) . .
Cl61 Si2B Cl4B 138.3(8) . .
C9B Si2B Cl4B 115.3(5) . .
Cl41 Si2B Cl4B 49.0(7) . .
Cl61 Si2B Cl5B 59.4(16) . .
C9B Si2B Cl5B 112.0(4) . .
Cl41 Si2B Cl5B 137.5(5) . .
Cl4B Si2B Cl5B 108.8(3) . .
Cl61 Si2B Cl6B 51.0(14) . .
C9B Si2B Cl6B 112.4(4) . .
Cl41 Si2B Cl6B 60.1(8) . .
Cl4B Si2B Cl6B 103.5(4) . .
Cl5B Si2B Cl6B 103.9(3) . .
Cl61 Si2B Cl51 121.2(19) . .
C9B Si2B Cl51 104.9(6) . .
Cl41 Si2B Cl51 104.5(11) . .
Cl4B Si2B Cl51 55.7(9) . .
Cl5B Si2B Cl51 62.9(10) . .
Cl6B Si2B Cl51 142.6(4) . .
C12B Si3B Cl9B 113.4(3) . .
C12B Si3B Cl8B 110.0(3) . .
Cl9B Si3B Cl8B 107.42(15) . .
C12B Si3B Cl7B 110.7(3) . .
Cl9B Si3B Cl7B 108.54(17) . .
Cl8B Si3B Cl7B 106.50(15) . .
Cl41 Cl4B Cl51 129.6(11) . .
Cl41 Cl4B Si2B 64.1(6) . .
Cl51 Cl4B Si2B 65.9(8) . .
Cl61 Cl5B Si2B 51.5(5) . .
Cl61 Cl5B Cl51 110.7(8) . .
Si2B Cl5B Cl51 60.1(5) . .
Cl61 Cl6B Cl41 107.1(12) . .
Cl61 Cl6B Si2B 52.5(9) . .
Cl41 Cl6B Si2B 55.8(5) . .
Cl4B Cl41 Si2B 66.9(6) . .
Cl4B Cl41 Cl6B 122.5(9) . .
Si2B Cl41 Cl6B 64.1(6) . .
Cl4B Cl51 Si2B 58.3(4) . .
Cl4B Cl51 Cl5B 106.0(8) . .
Si2B Cl51 Cl5B 57.0(7) . .
Cl6B Cl61 Si2B 76.6(10) . .
Cl6B Cl61 Cl5B 132.8(18) . .
Si2B Cl61 Cl5B 69.2(16) . .
C2B C1B C3B 120.3(7) . 2_766
C2B C1B C4B 119.7(7) . .
C3B C1B C4B 119.9(7) 2_766 .
C1B C2B C3B 120.4(7) . .
C1B C2B C7B 120.5(7) . .
C3B C2B C7B 119.1(6) . .
C2B C3B C1B 119.3(6) . 2_766
C2B C3B C10B 121.1(7) . .
C1B C3B C10B 119.5(7) 2_766 .
C5B C4B C1B 110.2(6) . .
C4B C5B C6B 112.0(7) . .
C5B C6B Si1B 117.2(7) . .
C2B C7B C8B 113.6(6) . .
C9B C8B C7B 112.3(7) . .
C8B C9B Si2B 117.6(7) . .
C3B C10B C11B 112.9(6) . .
C12B C11B C10B 113.0(6) . .
C11B C12B Si3B 117.7(6) . .

loop_
_geom_bond_atom_site_label_1
_geom_bond_atom_site_label_2
_geom_bond_distance
_geom_bond_site_symmetry_2
Si1A C6A 1.850(9) .
Si1A Cl2A 2.019(3) .
Si1A Cl3A 2.033(3) .
Si1A Cl1A 2.034(4) .
Si2A C9A 1.805(12) .
Si2A Cl4A 2.020(5) .
Si2A Cl6A 2.031(4) .
Si2A Cl5A 2.033(7) .
Si3A C12A 1.816(10) .
Si3A Cl9A 1.984(5) .
Si3A Cl7A 2.012(5) .
Si3A Cl8A 2.041(5) .
C1A C3A 1.404(11) 2_577
C1A C2A 1.412(11) .
C1A C4A 1.523(10) .
C2A C3A 1.401(11) .
C2A C7A 1.504(12) .
C3A C1A 1.404(11) 2_577
C3A C10A 1.537(11) .
C4A C5A 1.542(11) .
C5A C6A 1.537(11) .
C7A C8A 1.544(11) .
C8A C9A 1.558(13) .
C10A C11A 1.526(11) .
C11A C12A 1.536(13) .
Si1B C6B 1.829(10) .
Si1B Cl1B 2.011(4) .
Si1B Cl2B 2.032(4) .
Si1B Cl3B 2.059(5) .
Si2B Cl61 1.71(2) .
Si2B C9B 1.829(10) .
Si2B Cl41 1.926(13) .
Si2B Cl4B 1.968(6) .
Si2B Cl5B 2.042(5) .
Si2B Cl6B 2.096(6) .
Si2B Cl51 2.111(15) .
Si3B C12B 1.834(9) .
Si3B Cl9B 2.026(3) .
Si3B Cl8B 2.030(3) .
Si3B Cl7B 2.039(4) .
Cl4B Cl41 1.61(2) .
Cl4B Cl51 1.91(3) .
Cl5B Cl61 1.88(5) .
Cl5B Cl51 2.17(4) .
Cl6B Cl61 1.67(4) .
Cl6B Cl41 2.02(2) .
C1B C2B 1.394(10) .
C1B C3B 1.416(10) 2_766
C1B C4B 1.542(11) .
C2B C3B 1.401(11) .
C2B C7B 1.525(11) .
C3B C1B 1.416(10) 2_766
C3B C10B 1.525(10) .
C4B C5B 1.535(11) .
C5B C6B 1.543(12) .
C7B C8B 1.542(10) .
C8B C9B 1.505(12) .
C10B C11B 1.529(10) .
C11B C12B 1.527(11) .
